data_1543425
loop_
_publ_author_name
'Saravanan, K.'
'Elancheran, R.'
'Divakar, S.'
'Kabilan, S.'
'Selvanayagam, S.'

_publ_section_title
;
 2-Chloro-<i>N</i>-(4-phenyl-1,3-thiazol-2-yl)acetamide
;
_journal_coeditor_code ZQ4007
_journal_issue 6
_journal_name_full IUCrData
_journal_page_first x160879
_journal_paper_doi 10.1107/S2414314616008798
_journal_volume 1
_journal_year 2016
_chemical_formula_iupac 'C11 H9 Cl N2 O S'
_chemical_formula_moiety 'C11 H9 Cl N2 O S'
_chemical_formula_sum 'C11 H9 Cl N2 O S'
_chemical_formula_weight 252.71
_chemical_name_systematic
;
2-Chloro-<i>N</i>-(4-phenyl-1,3-thiazol-2-yl)acetamide
;
_space_group_crystal_system triclinic
_space_group_IT_number 2
_space_group_name_Hall '-P 1'
_space_group_name_H-M_alt 'P -1'
_symmetry_space_group_name_Hall '-P 1'
_symmetry_space_group_name_H-M 'P -1'
_atom_sites_solution_hydrogens geom
_audit_creation_method SHELXL-2014/7
_cell_angle_alpha 85.693(19)
_cell_angle_beta 76.448(19)
_cell_angle_gamma 87.082(19)
_cell_formula_units_Z 4
_cell_length_a 8.0406(9)
_cell_length_b 9.2313(14)
_cell_length_c 15.9898(17)
_cell_measurement_reflns_used 4218
_cell_measurement_temperature 296(2)
_cell_measurement_theta_max 26.8
_cell_measurement_theta_min 3.2
_cell_volume 1149.9(3)
_computing_cell_refinement
;
SAINT (Bruker, 2002)
;
_computing_data_collection
;
SMART (Bruker, 2002)
;
_computing_data_reduction
;
SAINT (Bruker, 2002)
;
_computing_molecular_graphics
;
ORTEP-3 for Windows (Farrugia, 2012) and PLATON (Spek, 2009)
;
_computing_publication_material
;
SHELXL2014 (Sheldrick, 2015) and PLATON (Spek, 2009)
;
_computing_structure_refinement
;
SHELXL2014 (Sheldrick, 2015)
;
_computing_structure_solution
;
SHELXS97 (Sheldrick, 2008)
;
_diffrn_ambient_temperature 296(2)
_diffrn_measured_fraction_theta_full 0.988
_diffrn_measured_fraction_theta_max 0.973
_diffrn_measurement_device_type 'Bruker SMART APEX CCD area-detector'
_diffrn_measurement_method '\w scans'
_diffrn_radiation_source 'fine-focus sealed tube'
_diffrn_radiation_type MoK\a
_diffrn_radiation_wavelength 0.71073
_diffrn_reflns_av_R_equivalents 0.0453
_diffrn_reflns_limit_h_max 10
_diffrn_reflns_limit_h_min -10
_diffrn_reflns_limit_k_max 7
_diffrn_reflns_limit_k_min -11
_diffrn_reflns_limit_l_max 19
_diffrn_reflns_limit_l_min -20
_diffrn_reflns_number 6721
_diffrn_reflns_theta_full 25.242
_diffrn_reflns_theta_max 27.467
_diffrn_reflns_theta_min 3.180
_exptl_absorpt_coefficient_mu 0.492
_exptl_absorpt_correction_type none
_exptl_crystal_colour Colourless
_exptl_crystal_density_diffrn 1.460
_exptl_crystal_density_method 'not measured'
_exptl_crystal_description Block
_exptl_crystal_F_000 520
_exptl_crystal_size_max 0.22
_exptl_crystal_size_mid 0.20
_exptl_crystal_size_min 0.18
_refine_diff_density_max 0.437
_refine_diff_density_min -0.522
_refine_ls_extinction_method none
_refine_ls_goodness_of_fit_ref 1.027
_refine_ls_hydrogen_treatment constr
_refine_ls_matrix_type full
_refine_ls_number_parameters 289
_refine_ls_number_reflns 5129
_refine_ls_number_restraints 0
_refine_ls_restrained_S_all 1.027
_refine_ls_R_factor_all 0.0771
_refine_ls_R_factor_gt 0.0554
_refine_ls_shift/su_max 0.000
_refine_ls_shift/su_mean 0.000
_refine_ls_structure_factor_coef Fsqd
_refine_ls_weighting_details 'w=1/[\s^2^(Fo^2^)+(0.0971P)^2^] where P=(Fo^2^+2Fc^2^)/3'
_refine_ls_weighting_scheme calc
_refine_ls_wR_factor_gt 0.1534
_refine_ls_wR_factor_ref 0.1739
_reflns_number_gt 3519
_reflns_number_total 5129
_reflns_threshold_expression 'I > 2\s(I)'
_cod_data_source_file zq4007sup1.cif
_cod_data_source_block I
_cod_database_code 1543425
_shelx_space_group_comment
;
The symmetry employed for this shelxl refinement is uniquely defined
by the following loop, which should always be used as a source of
symmetry information in preference to the above space-group names.
They are only intended as comments.
;

loop_
_space_group_symop_operation_xyz
'x, y, z'
'-x, -y, -z'

loop_
_atom_site_type_symbol
_atom_site_label
_atom_site_fract_x
_atom_site_fract_y
_atom_site_fract_z
_atom_site_U_iso_or_equiv
_atom_site_adp_type
_atom_site_calc_flag
_atom_site_occupancy
S S1 0.41465(9) 0.74959(7) 0.15473(5) 0.0538(2) Uani d 1
O O1 0.6150(3) 0.66650(18) 0.27078(12) 0.0597(5) Uani d 1
N N1 0.4150(3) 1.0270(2) 0.15895(13) 0.0471(5) Uani d 1
N N2 0.5584(3) 0.9072(2) 0.25671(14) 0.0519(5) Uani d 1
H H2 0.5680 0.9893 0.2769 0.062 Uiso calc 1
Cl Cl1 0.94512(12) 0.88155(11) 0.28862(7) 0.0922(3) Uani d 1
C C1 0.2855(4) 1.2645(3) 0.06344(19) 0.0622(7) Uani d 1
H H1 0.3388 1.2834 0.1070 0.075 Uiso calc 1
C C2 0.2265(5) 1.3788(4) 0.0159(2) 0.0750(9) Uani d 1
H H2A 0.2410 1.4739 0.0277 0.090 Uiso calc 1
C C3 0.1468(4) 1.3534(4) -0.0483(2) 0.0714(9) Uani d 1
H H3 0.1069 1.4307 -0.0799 0.086 Uiso calc 1
C C4 0.1266(4) 1.2125(4) -0.0654(2) 0.0695(8) Uani d 1
H H4 0.0721 1.1944 -0.1087 0.083 Uiso calc 1
C C5 0.1860(3) 1.0988(3) -0.01938(18) 0.0599(7) Uani d 1
H H5 0.1726 1.0043 -0.0325 0.072 Uiso calc 1
C C6 0.2660(3) 1.1213(3) 0.04659(16) 0.0493(6) Uani d 1
C C7 0.3300(3) 0.9994(3) 0.09627(16) 0.0467(5) Uani d 1
C C8 0.3176(3) 0.8557(3) 0.08623(18) 0.0554(6) Uani d 1
H H8 0.2633 0.8197 0.0472 0.066 Uiso calc 1
C C9 0.4664(3) 0.9065(2) 0.19303(16) 0.0460(5) Uani d 1
C C10 0.6333(4) 0.7901(3) 0.28888(16) 0.0518(6) Uani d 1
C C11 0.7436(5) 0.8203(3) 0.3497(2) 0.0696(8) Uani d 1
H H11A 0.7600 0.7325 0.3845 0.084 Uiso calc 1
H H11B 0.6877 0.8940 0.3879 0.084 Uiso calc 1
S S1' 0.69249(11) 1.20434(7) 0.49270(4) 0.0608(2) Uani d 1
O O1' 0.6147(3) 1.15393(19) 0.33948(13) 0.0642(5) Uani d 1
N N1' 0.7240(3) 1.4819(2) 0.47406(13) 0.0466(5) Uani d 1
N N2' 0.6465(3) 1.3901(2) 0.35679(13) 0.0468(5) Uani d 1
H H2' 0.6406 1.4773 0.3344 0.056 Uiso calc 1
Cl Cl1' 0.76597(12) 1.26828(10) 0.14499(5) 0.0814(3) Uani d 1
C C1' 0.8038(4) 1.6899(3) 0.58315(19) 0.0668(8) Uani d 1
H H1' 0.7653 1.7229 0.5344 0.080 Uiso calc 1
C C2' 0.8529(5) 1.7902(4) 0.6332(2) 0.0803(10) Uani d 1
H H2'1 0.8495 1.8890 0.6168 0.096 Uiso calc 1
C C3' 0.9056(4) 1.7439(4) 0.7057(2) 0.0743(9) Uani d 1
H H3' 0.9367 1.8108 0.7395 0.089 Uiso calc 1
C C4' 0.9128(4) 1.6001(4) 0.7287(2) 0.0722(9) Uani d 1
H H4' 0.9494 1.5688 0.7783 0.087 Uiso calc 1
C C5' 0.8667(4) 1.4990(4) 0.67955(18) 0.0635(7) Uani d 1
H H5' 0.8725 1.4006 0.6964 0.076 Uiso calc 1
C C6' 0.8115(3) 1.5434(3) 0.60490(15) 0.0499(6) Uani d 1
C C8' 0.7508(4) 1.2908(3) 0.57165(17) 0.0616(7) Uani d 1
H H8' 0.7719 1.2440 0.6219 0.074 Uiso calc 1
C C7' 0.7626(3) 1.4359(3) 0.55226(16) 0.0484(6) Uani d 1
C C9' 0.6865(3) 1.3722(2) 0.43644(15) 0.0442(5) Uani d 1
C C10' 0.6162(3) 1.2810(3) 0.31178(17) 0.0493(6) Uani d 1
C C11' 0.5852(4) 1.3246(3) 0.22428(18) 0.0606(7) Uani d 1
H H11C 0.5675 1.4292 0.2180 0.073 Uiso calc 1
H H11D 0.4836 1.2792 0.2172 0.073 Uiso calc 1

loop_
_atom_site_aniso_label
_atom_site_aniso_U_11
_atom_site_aniso_U_22
_atom_site_aniso_U_33
_atom_site_aniso_U_12
_atom_site_aniso_U_13
_atom_site_aniso_U_23
S1 0.0635(4) 0.0347(3) 0.0662(4) -0.0070(3) -0.0186(3) -0.0062(3)
O1 0.0932(14) 0.0277(9) 0.0627(11) -0.0032(8) -0.0277(10) -0.0004(7)
N1 0.0563(12) 0.0366(11) 0.0501(11) 0.0005(8) -0.0161(10) -0.0035(8)
N2 0.0778(14) 0.0266(10) 0.0575(12) -0.0018(9) -0.0284(11) -0.0016(8)
Cl1 0.0911(6) 0.0810(6) 0.1208(8) -0.0078(5) -0.0587(6) 0.0006(5)
C1 0.0819(19) 0.0519(16) 0.0561(15) 0.0180(14) -0.0240(15) -0.0127(12)
C2 0.100(2) 0.0563(18) 0.0677(18) 0.0238(16) -0.0231(18) -0.0052(14)
C3 0.0649(18) 0.082(2) 0.0639(18) 0.0227(16) -0.0162(15) 0.0076(16)
C4 0.0519(16) 0.096(3) 0.0615(17) -0.0006(15) -0.0196(14) 0.0078(16)
C5 0.0510(14) 0.0690(18) 0.0610(16) -0.0056(12) -0.0153(13) -0.0022(13)
C6 0.0421(12) 0.0552(15) 0.0483(13) 0.0050(10) -0.0075(11) -0.0026(11)
C7 0.0437(12) 0.0469(14) 0.0483(13) 0.0017(10) -0.0079(11) -0.0059(10)
C8 0.0569(15) 0.0481(15) 0.0657(16) -0.0042(11) -0.0208(13) -0.0100(12)
C9 0.0536(13) 0.0337(12) 0.0492(12) -0.0032(10) -0.0092(11) -0.0015(10)
C10 0.0728(16) 0.0315(12) 0.0519(14) -0.0019(11) -0.0179(13) 0.0020(10)
C11 0.111(2) 0.0408(15) 0.0692(18) -0.0006(15) -0.0469(18) 0.0018(13)
S1' 0.0902(5) 0.0375(4) 0.0573(4) -0.0053(3) -0.0232(4) 0.0022(3)
O1' 0.1028(15) 0.0296(9) 0.0690(12) -0.0025(9) -0.0376(11) -0.0031(8)
N1' 0.0553(12) 0.0376(10) 0.0483(11) -0.0034(8) -0.0133(9) -0.0060(8)
N2' 0.0636(12) 0.0273(9) 0.0530(11) -0.0020(8) -0.0204(10) -0.0024(8)
Cl1' 0.0989(6) 0.0854(6) 0.0611(5) -0.0138(5) -0.0171(4) -0.0099(4)
C1' 0.090(2) 0.0596(18) 0.0573(16) -0.0143(15) -0.0277(16) -0.0062(13)
C2' 0.115(3) 0.062(2) 0.070(2) -0.0206(18) -0.028(2) -0.0120(16)
C3' 0.078(2) 0.086(2) 0.0618(18) -0.0208(17) -0.0133(16) -0.0223(17)
C4' 0.074(2) 0.092(3) 0.0545(16) -0.0065(17) -0.0194(15) -0.0140(16)
C5' 0.0713(18) 0.0669(19) 0.0530(15) -0.0022(14) -0.0145(14) -0.0088(13)
C6' 0.0498(13) 0.0573(15) 0.0399(12) -0.0065(11) -0.0022(11) -0.0089(10)
C8' 0.0834(19) 0.0532(17) 0.0498(14) -0.0042(13) -0.0200(14) 0.0033(12)
C7' 0.0498(13) 0.0512(14) 0.0428(12) -0.0022(10) -0.0074(11) -0.0044(10)
C9' 0.0510(13) 0.0352(12) 0.0458(12) 0.0007(9) -0.0103(11) -0.0032(9)
C10' 0.0606(15) 0.0331(13) 0.0576(14) 0.0004(10) -0.0203(12) -0.0046(10)
C11' 0.085(2) 0.0399(14) 0.0648(16) -0.0004(12) -0.0335(15) -0.0056(12)

loop_
_atom_type_symbol
_atom_type_description
_atom_type_scat_dispersion_real
_atom_type_scat_dispersion_imag
_atom_type_scat_source
C C 0.0033 0.0016 'International Tables Vol C Tables 4.2.6.8 and 6.1.1.4'
H H 0.0000 0.0000 'International Tables Vol C Tables 4.2.6.8 and 6.1.1.4'
Cl Cl 0.1484 0.1585 'International Tables Vol C Tables 4.2.6.8 and 6.1.1.4'
N N 0.0061 0.0033 'International Tables Vol C Tables 4.2.6.8 and 6.1.1.4'
O O 0.0106 0.0060 'International Tables Vol C Tables 4.2.6.8 and 6.1.1.4'
S S 0.1246 0.1234 'International Tables Vol C Tables 4.2.6.8 and 6.1.1.4'

loop_
_geom_angle_atom_site_label_1
_geom_angle_atom_site_label_2
_geom_angle_atom_site_label_3
_geom_angle
C8 S1 C9 88.17(12)
C9 N1 C7 110.4(2)
C10 N2 C9 125.1(2)
C10 N2 H2 117.4
C9 N2 H2 117.4
C2 C1 C6 120.6(3)
C2 C1 H1 119.7
C6 C1 H1 119.7
C3 C2 C1 120.7(3)
C3 C2 H2A 119.7
C1 C2 H2A 119.7
C2 C3 C4 119.3(3)
C2 C3 H3 120.4
C4 C3 H3 120.4
C5 C4 C3 120.5(3)
C5 C4 H4 119.8
C3 C4 H4 119.8
C4 C5 C6 121.5(3)
C4 C5 H5 119.2
C6 C5 H5 119.2
C5 C6 C1 117.5(3)
C5 C6 C7 121.7(3)
C1 C6 C7 120.8(2)
C8 C7 N1 114.1(2)
C8 C7 C6 126.2(2)
N1 C7 C6 119.7(2)
C7 C8 S1 111.3(2)
C7 C8 H8 124.3
S1 C8 H8 124.3
N1 C9 N2 120.7(2)
N1 C9 S1 116.1(2)
N2 C9 S1 123.19(18)
O1 C10 N2 123.0(3)
O1 C10 C11 121.6(2)
N2 C10 C11 115.4(2)
C10 C11 Cl1 109.2(2)
C10 C11 H11A 109.8
Cl1 C11 H11A 109.8
C10 C11 H11B 109.8
Cl1 C11 H11B 109.8
H11A C11 H11B 108.3
C8' S1' C9' 88.18(13)
C9' N1' C7' 110.5(2)
C10' N2' C9' 124.7(2)
C10' N2' H2' 117.6
C9' N2' H2' 117.6
C6' C1' C2' 121.0(3)
C6' C1' H1' 119.5
C2' C1' H1' 119.5
C3' C2' C1' 120.1(3)
C3' C2' H2'1 119.9
C1' C2' H2'1 119.9
C4' C3' C2' 119.8(3)
C4' C3' H3' 120.1
C2' C3' H3' 120.1
C3' C4' C5' 120.9(3)
C3' C4' H4' 119.5
C5' C4' H4' 119.5
C4' C5' C6' 120.5(3)
C4' C5' H5' 119.7
C6' C5' H5' 119.7
C1' C6' C5' 117.6(3)
C1' C6' C7' 121.8(2)
C5' C6' C7' 120.6(3)
C7' C8' S1' 111.8(2)
C7' C8' H8' 124.1
S1' C8' H8' 124.1
C8' C7' N1' 114.1(2)
C8' C7' C6' 126.6(2)
N1' C7' C6' 119.3(2)
N1' C9' N2' 121.4(2)
N1' C9' S1' 115.38(19)
N2' C9' S1' 123.22(18)
O1' C10' N2' 122.7(2)
O1' C10' C11' 121.6(2)
N2' C10' C11' 115.7(2)
C10' C11' Cl1' 108.7(2)
C10' C11' H11C 110.0
Cl1' C11' H11C 110.0
C10' C11' H11D 110.0
Cl1' C11' H11D 110.0
H11C C11' H11D 108.3

loop_
_geom_bond_atom_site_label_1
_geom_bond_atom_site_label_2
_geom_bond_distance
S1 C8 1.712(3)
S1 C9 1.720(2)
O1 C10 1.222(3)
N1 C9 1.294(3)
N1 C7 1.383(3)
N2 C10 1.338(3)
N2 C9 1.393(3)
N2 H2 0.8600
Cl1 C11 1.780(4)
C1 C2 1.384(4)
C1 C6 1.392(4)
C1 H1 0.9300
C2 C3 1.370(5)
C2 H2A 0.9300
C3 C4 1.375(5)
C3 H3 0.9300
C4 C5 1.367(4)
C4 H4 0.9300
C5 C6 1.391(4)
C5 H5 0.9300
C6 C7 1.470(3)
C7 C8 1.359(4)
C8 H8 0.9300
C10 C11 1.510(4)
C11 H11A 0.9700
C11 H11B 0.9700
S1' C8' 1.708(3)
S1' C9' 1.737(2)
O1' C10' 1.222(3)
N1' C9' 1.298(3)
N1' C7' 1.389(3)
N2' C10' 1.344(3)
N2' C9' 1.381(3)
N2' H2' 0.8600
Cl1' C11' 1.774(3)
C1' C6' 1.373(4)
C1' C2' 1.397(4)
C1' H1' 0.9300
C2' C3' 1.358(5)
C2' H2'1 0.9300
C3' C4' 1.352(5)
C3' H3' 0.9300
C4' C5' 1.381(4)
C4' H4' 0.9300
C5' C6' 1.395(4)
C5' H5' 0.9300
C6' C7' 1.473(4)
C8' C7' 1.354(4)
C8' H8' 0.9300
C10' C11' 1.500(4)
C11' H11C 0.9700
C11' H11D 0.9700

loop_
_geom_hbond_atom_site_label_D
_geom_hbond_atom_site_label_H
_geom_hbond_atom_site_label_A
_geom_hbond_site_symmetry_A
_geom_hbond_distance_DH
_geom_hbond_distance_HA
_geom_hbond_distance_DA
_geom_hbond_angle_DHA
C11 H11A N1' 1_545 0.97 2.62 3.565(4) 165
N2' H2' O1 1_565 0.86 1.98 2.835(3) 172
C11' H11C O1 1_565 0.97 2.48 3.329(3) 146
N2 H2 O1' . 0.86 1.98 2.825(3) 168
C1 H1 N1 . 0.93 2.54 2.869(4) 101
C1' H1' N1' . 0.93 2.56 2.880(4) 101
C11 H11B O1' . 0.97 2.55 3.204(3) 125

loop_
_geom_torsion_atom_site_label_1
_geom_torsion_atom_site_label_2
_geom_torsion_atom_site_label_3
_geom_torsion_atom_site_label_4
_geom_torsion
C6 C1 C2 C3 0.4(5)
C1 C2 C3 C4 -0.3(5)
C2 C3 C4 C5 -0.4(5)
C3 C4 C5 C6 0.9(4)
C4 C5 C6 C1 -0.8(4)
C4 C5 C6 C7 180.0(2)
C2 C1 C6 C5 0.2(4)
C2 C1 C6 C7 179.4(3)
C9 N1 C7 C8 1.1(3)
C9 N1 C7 C6 -177.7(2)
C5 C6 C7 C8 -1.3(4)
C1 C6 C7 C8 179.5(3)
C5 C6 C7 N1 177.4(2)
C1 C6 C7 N1 -1.8(4)
N1 C7 C8 S1 -0.6(3)
C6 C7 C8 S1 178.07(19)
C9 S1 C8 C7 0.0(2)
C7 N1 C9 N2 178.7(2)
C7 N1 C9 S1 -1.1(3)
C10 N2 C9 N1 -172.1(2)
C10 N2 C9 S1 7.7(4)
C8 S1 C9 N1 0.7(2)
C8 S1 C9 N2 -179.2(2)
C9 N2 C10 O1 -6.9(4)
C9 N2 C10 C11 173.0(2)
O1 C10 C11 Cl1 100.9(3)
N2 C10 C11 Cl1 -79.0(3)
C6' C1' C2' C3' -1.5(5)
C1' C2' C3' C4' 1.0(5)
C2' C3' C4' C5' -0.2(5)
C3' C4' C5' C6' 0.0(5)
C2' C1' C6' C5' 1.3(5)
C2' C1' C6' C7' -179.1(3)
C4' C5' C6' C1' -0.5(4)
C4' C5' C6' C7' 179.9(3)
C9' S1' C8' C7' -0.1(2)
S1' C8' C7' N1' 0.5(3)
S1' C8' C7' C6' -179.2(2)
C9' N1' C7' C8' -0.7(3)
C9' N1' C7' C6' 179.0(2)
C1' C6' C7' C8' -173.7(3)
C5' C6' C7' C8' 5.9(4)
C1' C6' C7' N1' 6.6(4)
C5' C6' C7' N1' -173.8(2)
C7' N1' C9' N2' -178.8(2)
C7' N1' C9' S1' 0.7(3)
C10' N2' C9' N1' 176.0(2)
C10' N2' C9' S1' -3.5(4)
C8' S1' C9' N1' -0.3(2)
C8' S1' C9' N2' 179.1(2)
C9' N2' C10' O1' 3.0(4)
C9' N2' C10' C11' -176.5(2)
O1' C10' C11' Cl1' -71.5(3)
N2' C10' C11' Cl1' 108.1(2)

_cod_database_fobs_code 1543425
